data_7114969
loop_
_publ_author_name
'Makha, Mohamed'
'Raston, Colin L.'

_publ_section_title
;
 Synthesis of p-benzylcalix[4]arene and its sulfonated water soluble
 derivative
;
_journal_issue 23
_journal_name_full 'Chemical Communications'
_journal_page_first 2470
_journal_paper_doi 10.1039/b106161p
_journal_year 2001
_chemical_formula_moiety C56H48O4
_chemical_formula_sum 'C56 H48 O4.5'
_chemical_formula_weight 792.94
_chemical_melting_point 204.5(5)
_chemical_name_common p-benzylcalix[4]arene
_chemical_name_systematic
; 
tetra-benzyl-tetra-hydroxycalix[4]arene 
;
_space_group_IT_number 85
_symmetry_cell_setting tetragonal
_symmetry_space_group_name_Hall '-P 4a'
_symmetry_space_group_name_H-M 'P 4/n :2'
_atom_sites_solution_hydrogens geom
_atom_sites_solution_primary direct
_atom_sites_solution_secondary difmap
_audit_creation_method SHELXL-97
_cell_angle_alpha 90.00
_cell_angle_beta 90.00
_cell_angle_gamma 90.00
_cell_formula_units_Z 2
_cell_length_a 19.070(3)
_cell_length_b 19.070(3)
_cell_length_c 5.6631(11)
_cell_measurement_temperature 173(2)
_cell_volume 2059.5(6)
_computing_structure_refinement 'SHELXL-97 (Sheldrick, 1997)'
_computing_structure_solution 'SHELXS-97 (Sheldrick, 1990)'
_diffrn_ambient_temperature 173(2)
_diffrn_measured_fraction_theta_full 0.998
_diffrn_measured_fraction_theta_max 0.998
_diffrn_measurement_device_type CCD
_diffrn_radiation_monochromator graphite
_diffrn_radiation_source 'fine-focus sealed tube'
_diffrn_radiation_type MoK\a
_diffrn_radiation_wavelength 0.71073
_diffrn_reflns_av_R_equivalents 0.0000
_diffrn_reflns_av_sigmaI/netI 0.0293
_diffrn_reflns_limit_h_max 22
_diffrn_reflns_limit_h_min 0
_diffrn_reflns_limit_k_max 16
_diffrn_reflns_limit_k_min -15
_diffrn_reflns_limit_l_max 6
_diffrn_reflns_limit_l_min 0
_diffrn_reflns_number 1822
_diffrn_reflns_theta_full 25.00
_diffrn_reflns_theta_max 25.00
_diffrn_reflns_theta_min 2.14
_exptl_absorpt_coefficient_mu 0.080
_exptl_absorpt_correction_type none
_exptl_crystal_density_diffrn 1.279
_exptl_crystal_density_method 'not measured'
_exptl_crystal_F_000 840
_refine_diff_density_max 0.240
_refine_diff_density_min -0.424
_refine_diff_density_rms 0.045
_refine_ls_extinction_method none
_refine_ls_goodness_of_fit_ref 1.079
_refine_ls_hydrogen_treatment mixed
_refine_ls_matrix_type full
_refine_ls_number_parameters 139
_refine_ls_number_reflns 1822
_refine_ls_number_restraints 0
_refine_ls_restrained_S_all 1.079
_refine_ls_R_factor_all 0.0591
_refine_ls_R_factor_gt 0.0455
_refine_ls_shift/su_max 0.002
_refine_ls_shift/su_mean 0.000
_refine_ls_structure_factor_coef Fsqd
_refine_ls_weighting_details 'calc w=1/[\s^2^(Fo^2^)+(0.0618P)^2^+1.0448P] where P=(Fo^2^+2Fc^2^)/3'
_refine_ls_weighting_scheme calc
_refine_ls_wR_factor_gt 0.1166
_refine_ls_wR_factor_ref 0.1245
_reflns_number_gt 1484
_reflns_number_total 1822
_reflns_threshold_expression >2sigma(I)
_cod_data_source_file b106161p.txt
_cod_data_source_block 1
_cod_depositor_comments
;
The following automatic conversions were performed:

'_chemical_melting_point' value '204-205' was changed to '204.5(5)' -
the average value was taken and precision was
estimated.

'_symmetry_cell_setting' value 'Tetragonal' changed to
'tetragonal' according to
/usr/data/users/saulius/automatic-downloads/retrospective/RSC/lib/dictionaries/cif_core.dic
dictionary named 'cif_core.dic' version 2.4.2 from 2011-04-26.

Automatic conversion script
Id: cif_fix_values 2281 2013-09-26 08:29:07Z andrius 
;
_cod_original_cell_volume 2059.4(6)
_cod_original_sg_symbol_H-M P4/n
_cod_original_formula_sum 'C56 H48 O4.50'
_cod_database_code 7114969

loop_
_symmetry_equiv_pos_as_xyz
'x, y, z'
'-y+1/2, x, z'
'-x+1/2, -y+1/2, z'
'y, -x+1/2, z'
'-x, -y, -z'
'y-1/2, -x, -z'
'x-1/2, y-1/2, -z'
'-y, x-1/2, -z'

loop_
_atom_site_label
_atom_site_type_symbol
_atom_site_fract_x
_atom_site_fract_y
_atom_site_fract_z
_atom_site_U_iso_or_equiv
_atom_site_adp_type
_atom_site_occupancy
_atom_site_symmetry_multiplicity
_atom_site_calc_flag
_atom_site_refinement_flags
O1 O 0.30206(7) 0.33237(7) 0.1881(2) 0.0302(4) Uani 1 1 d .
H1 H 0.2591 0.3317 0.1936 0.036 Uiso 1 1 calc R
C2 C 0.30619(9) 0.45531(9) -0.3062(3) 0.0233(4) Uani 1 1 d .
H2 H 0.2783 0.4901 -0.3729 0.028 Uiso 1 1 calc R
C3 C 0.28072(9) 0.41814(9) -0.1130(3) 0.0232(4) Uani 1 1 d .
C9 C 0.38709(9) 0.56066(9) -0.6127(3) 0.0220(4) Uani 1 1 d .
C4 C 0.32343(9) 0.36587(9) -0.0158(3) 0.0234(4) Uani 1 1 d .
C1 C 0.37207(9) 0.44219(9) -0.4032(3) 0.0234(4) Uani 1 1 d .
C6 C 0.41217(9) 0.38893(9) -0.3029(4) 0.0247(4) Uani 1 1 d .
H6 H 0.4561 0.3793 -0.3662 0.030 Uiso 1 1 calc R
C14 C 0.35653(10) 0.59398(10) -0.8042(3) 0.0262(4) Uani 1 1 d .
H14 H 0.3410 0.5674 -0.9317 0.031 Uiso 1 1 calc R
C10 C 0.40931(9) 0.60167(9) -0.4225(3) 0.0229(4) Uani 1 1 d .
H10 H 0.4293 0.5802 -0.2912 0.027 Uiso 1 1 calc R
C7 C 0.20850(9) 0.43477(9) -0.0112(4) 0.0263(5) Uani 1 1 d .
H7A H 0.2100 0.4288 0.1588 0.032 Uiso 1 1 calc R
H7B H 0.1975 0.4835 -0.0432 0.032 Uiso 1 1 calc R
C12 C 0.37161(10) 0.70657(10) -0.6202(4) 0.0284(5) Uani 1 1 d .
H12 H 0.3667 0.7551 -0.6231 0.034 Uiso 1 1 calc R
C8 C 0.39903(10) 0.48213(9) -0.6152(4) 0.0282(5) Uani 1 1 d .
H8A H 0.3769 0.4630 -0.7555 0.034 Uiso 1 1 calc R
H8B H 0.4490 0.4736 -0.6289 0.034 Uiso 1 1 calc R
C11 C 0.40194(9) 0.67395(9) -0.4271(3) 0.0255(4) Uani 1 1 d .
H11 H 0.4174 0.7007 -0.3000 0.031 Uiso 1 1 calc R
C13 C 0.34865(10) 0.66663(10) -0.8088(4) 0.0303(5) Uani 1 1 d .
H13 H 0.3280 0.6882 -0.9386 0.036 Uiso 1 1 calc R
C5 C 0.38889(9) 0.34967(9) -0.1113(3) 0.0234(4) Uani 1 1 d .
O2 O 0.2500 0.2500 0.594(3) 0.198(8) Uiso 0.50 4 d SP

loop_
_atom_site_aniso_label
_atom_site_aniso_U_11
_atom_site_aniso_U_22
_atom_site_aniso_U_33
_atom_site_aniso_U_23
_atom_site_aniso_U_13
_atom_site_aniso_U_12
O1 0.0271(7) 0.0308(7) 0.0328(8) -0.0034(6) 0.0002(6) -0.0039(6)
C2 0.0208(9) 0.0144(8) 0.0348(11) -0.0050(8) -0.0043(8) -0.0006(7)
C3 0.0182(9) 0.0161(8) 0.0354(11) -0.0097(8) -0.0014(8) -0.0019(7)
C9 0.0159(8) 0.0213(9) 0.0288(10) -0.0035(8) 0.0066(7) -0.0024(7)
C4 0.0223(9) 0.0178(9) 0.0301(10) -0.0058(8) -0.0008(8) -0.0054(7)
C1 0.0218(9) 0.0158(8) 0.0326(11) -0.0079(8) -0.0001(8) -0.0037(7)
C6 0.0162(8) 0.0184(9) 0.0394(12) -0.0096(8) 0.0008(8) -0.0019(7)
C14 0.0236(9) 0.0300(10) 0.0249(10) -0.0045(8) 0.0032(8) -0.0056(8)
C10 0.0174(8) 0.0256(9) 0.0256(10) -0.0020(8) 0.0023(7) -0.0006(7)
C7 0.0230(9) 0.0170(8) 0.0389(11) -0.0053(8) 0.0030(9) 0.0009(7)
C12 0.0268(10) 0.0193(9) 0.0390(11) -0.0003(9) 0.0091(9) -0.0033(7)
C8 0.0273(10) 0.0225(10) 0.0347(11) -0.0075(8) 0.0044(9) -0.0001(8)
C11 0.0215(9) 0.0230(9) 0.0319(10) -0.0085(8) 0.0041(8) -0.0062(7)
C13 0.0289(10) 0.0317(10) 0.0304(11) 0.0056(9) 0.0031(9) -0.0004(8)
C5 0.0178(9) 0.0164(9) 0.0360(11) -0.0081(8) -0.0042(8) -0.0020(7)

loop_
_atom_type_symbol
_atom_type_description
_atom_type_scat_dispersion_real
_atom_type_scat_dispersion_imag
_atom_type_scat_source
C C 0.0033 0.0016 'International Tables Vol C Tables 4.2.6.8 and 6.1.1.4'
H H 0.0000 0.0000 'International Tables Vol C Tables 4.2.6.8 and 6.1.1.4'
O O 0.0106 0.0060 'International Tables Vol C Tables 4.2.6.8 and 6.1.1.4'

loop_
_geom_angle_atom_site_label_1
_geom_angle_atom_site_label_2
_geom_angle_atom_site_label_3
_geom_angle
_geom_angle_site_symmetry_1
_geom_angle_site_symmetry_3
C3 C2 C1 122.23(17) . .
C2 C3 C4 117.95(16) . .
C2 C3 C7 120.40(16) . .
C4 C3 C7 121.64(17) . .
C14 C9 C10 118.33(16) . .
C14 C9 C8 120.62(16) . .
C10 C9 C8 120.99(17) . .
O1 C4 C5 119.06(16) . .
O1 C4 C3 119.10(16) . .
C5 C4 C3 121.73(18) . .
C6 C1 C2 117.70(17) . .
C6 C1 C8 120.32(16) . .
C2 C1 C8 121.95(16) . .
C5 C6 C1 122.40(17) . .
C9 C14 C13 121.06(18) . .
C11 C10 C9 120.75(18) . .
C5 C7 C3 113.43(15) 2 .
C13 C12 C11 119.66(17) . .
C1 C8 C9 116.07(15) . .
C12 C11 C10 120.28(17) . .
C12 C13 C14 119.92(19) . .
C6 C5 C4 117.96(16) . .
C6 C5 C7 119.96(16) . 4
C4 C5 C7 122.08(17) . 4

loop_
_geom_bond_atom_site_label_1
_geom_bond_atom_site_label_2
_geom_bond_distance
_geom_bond_site_symmetry_2
O1 C4 1.381(2) .
C2 C3 1.391(3) .
C2 C1 1.394(3) .
C3 C4 1.400(3) .
C3 C7 1.526(2) .
C9 C14 1.385(3) .
C9 C10 1.397(3) .
C9 C8 1.515(2) .
C4 C5 1.395(3) .
C1 C6 1.393(3) .
C1 C8 1.512(3) .
C6 C5 1.391(3) .
C14 C13 1.394(3) .
C10 C11 1.386(2) .
C7 C5 1.522(3) 2
C12 C13 1.383(3) .
C12 C11 1.385(3) .
C5 C7 1.522(3) 4
